data_4347842
loop_
_publ_author_name
'Han, Zeyu'
'Bates, Joshua I.'
'Strehl, Dominik'
'Patrick, Brian O.'
'Gates, Derek P.'

_publ_section_title
;
 Homo- and Heteropolynuclear Complexes Containing Bidentate Bridging
 4-Phosphino-N-Heterocyclic Carbene Ligands.
;
_journal_issue 10
_journal_name_full 'Inorganic chemistry'
_journal_page_first 5071
_journal_page_last 5078
_journal_paper_doi 10.1021/acs.inorgchem.6b00686
_journal_volume 55
_journal_year 2016
_chemical_formula_moiety 'C47 H53 Au Cl3 N2 P Pd S, 2(C H2 Cl2)'
_chemical_formula_sum 'C49 H57 Au Cl7 N2 P Pd S'
_chemical_formula_weight 1288.51
_space_group_crystal_system monoclinic
_space_group_IT_number 14
_space_group_name_Hall '-P 2yn'
_space_group_name_H-M_alt 'P 1 21/n 1'
_atom_sites_solution_hydrogens geom
_audit_creation_date 2016-03-13
_audit_creation_method
;
Olex2 1.2
(compiled 2016.02.19 svn.r3266 for OlexSys, GUI svn.r5155)
;
_cell_angle_alpha 90
_cell_angle_beta 108.275(3)
_cell_angle_gamma 90
_cell_formula_units_Z 4
_cell_length_a 14.4990(15)
_cell_length_b 20.5435(18)
_cell_length_c 18.1531(17)
_cell_measurement_reflns_used 9862
_cell_measurement_temperature 90(2)
_cell_measurement_theta_max 30.14
_cell_measurement_theta_min 2.31
_cell_volume 5134.4(9)
_computing_cell_refinement 'Bruker SAINT'
_computing_data_collection 'Bruker APEX2'
_computing_data_reduction 'Bruker SAINT'
_computing_molecular_graphics 'Olex2 (Dolomanov et al., 2009)'
_computing_publication_material 'Olex2 (Dolomanov et al., 2009)'
_computing_structure_refinement 'SHELXL-2012 (Sheldrick, 2012)'
_computing_structure_solution 'SHELXS-97 (Sheldrick 2008)'
_diffrn_ambient_temperature 90(2)
_diffrn_measured_fraction_theta_full 0.998
_diffrn_measured_fraction_theta_max 0.994
_diffrn_measurement_device_type 'Bruker APEX-II CCD'
_diffrn_measurement_method '\f and \w scans'
_diffrn_radiation_type MoK\a
_diffrn_radiation_wavelength 0.71073
_diffrn_reflns_av_R_equivalents 0.0525
_diffrn_reflns_av_unetI/netI 0.0502
_diffrn_reflns_Laue_measured_fraction_full 0.998
_diffrn_reflns_Laue_measured_fraction_max 0.994
_diffrn_reflns_limit_h_max 20
_diffrn_reflns_limit_h_min -20
_diffrn_reflns_limit_k_max 29
_diffrn_reflns_limit_k_min -28
_diffrn_reflns_limit_l_max 25
_diffrn_reflns_limit_l_min -24
_diffrn_reflns_number 62831
_diffrn_reflns_point_group_measured_fraction_full 0.998
_diffrn_reflns_point_group_measured_fraction_max 0.994
_diffrn_reflns_theta_full 26.000
_diffrn_reflns_theta_max 30.621
_diffrn_reflns_theta_min 1.542
_exptl_absorpt_coefficient_mu 3.676
_exptl_absorpt_correction_T_max 0.718
_exptl_absorpt_correction_T_min 0.598
_exptl_absorpt_correction_type multi-scan
_exptl_absorpt_process_details 'SADABS (Bruker, 2012)'
_exptl_crystal_colour yellow
_exptl_crystal_density_diffrn 1.667
_exptl_crystal_description irregular
_exptl_crystal_F_000 2560
_exptl_crystal_size_max 0.13
_exptl_crystal_size_mid 0.12
_exptl_crystal_size_min 0.09
_refine_diff_density_max 2.698
_refine_diff_density_min -3.209
_refine_diff_density_rms 0.202
_refine_ls_extinction_method none
_refine_ls_goodness_of_fit_ref 1.081
_refine_ls_hydrogen_treatment constr
_refine_ls_matrix_type full
_refine_ls_number_parameters 623
_refine_ls_number_reflns 15733
_refine_ls_number_restraints 563
_refine_ls_restrained_S_all 1.064
_refine_ls_R_factor_all 0.0745
_refine_ls_R_factor_gt 0.0509
_refine_ls_shift/su_max 0.001
_refine_ls_shift/su_mean 0.000
_refine_ls_structure_factor_coef Fsqd
_refine_ls_weighting_details
;
 w=1/[\s^2^(Fo^2^)+(0.0370P)^2^+57.7758P] 
 where P=(Fo^2^+2Fc^2^)/3 
;
_refine_ls_weighting_scheme calc
_refine_ls_wR_factor_gt 0.1248
_refine_ls_wR_factor_ref 0.1344
_reflns_Friedel_coverage 0.000
_reflns_number_gt 11661
_reflns_number_total 15733
_reflns_threshold_expression 'I > 2\s(I)'
_cod_data_source_file ic6b00686_si_002.cif
_cod_data_source_block dg261_6a
_cod_database_code 4347842
_shelxl_version_number 2012-9
_shelx_space_group_comment
;
The symmetry employed for this shelxl refinement is uniquely defined 
by the following loop, which should always be used as a source of 
symmetry information in preference to the above space-group names. 
They are only intended as comments. 
;
_shelx_estimated_absorpt_t_max 0.733
_shelx_estimated_absorpt_t_min 0.646
_olex2_refinement_description
;
1. Others
 Fixed Uiso: H2(0.021) H6(0.027) H8(0.027) H10A(0.05) H10B(0.05) H10C(0.05)
 H11A(0.055) H11B(0.055) H11C(0.055) H12A(0.037) H12B(0.037) H12C(0.037)
 H15(0.03) H17(0.028) H19A(0.036) H19B(0.036) H19C(0.036) H20A(0.058)
 H20B(0.058) H20C(0.058) H21A(0.033) H21B(0.033) H21C(0.033) H22A(0.038)
 H22B(0.038) H23A(0.035) H23B(0.035) H24A(0.048) H24B(0.048) H25A(0.051)
 H25B(0.051) H28(0.027) H30(0.03) H32A(0.04) H32B(0.04) H32C(0.04) H33A(0.055)
 H33B(0.055) H33C(0.055) H34A(0.034) H34B(0.034) H34C(0.034) H35(0.018)
 H37(0.03) H38(0.039) H39(0.04) H40(0.039) H41(0.03) H43(0.027) H44(0.031)
 H45(0.032) H46(0.03) H47(0.023) H48A(0.047) H48B(0.047) H49A(0.057)
 H49B(0.057) H22C(0.034) H22D(0.034) H23C(0.035) H23D(0.035) H24C(0.035)
 H24D(0.035) H25C(0.025) H25D(0.025)
 Fixed X: H2(0.333) H6(0.0163) H8(0.0642) H10A(0.1688) H10B(0.1216)
 H10C(0.0544) H11A(-0.0888) H11B(-0.0402) H11C(0.0095) H12A(0.1647)
 H12B(0.1396) H12C(0.2405) H15(0.2472) H17(0.254) H19A(0.264) H19B(0.2756)
 H19C(0.1699) H20A(0.1861) H20B(0.2594) H20C(0.3008) H21A(0.2365) H21B(0.2106)
 H21C(0.3216) H22A(-0.1632) H22B(-0.2302) H23A(-0.3424) H23B(-0.3067) H24A(-
 0.3002) H24B(-0.1986) H25A(-0.2489) H25B(-0.1552) H28(0.589) H30(0.523)
 H32A(0.5649) H32B(0.532) H32C(0.452) H33A(0.5741) H33B(0.6768) H33C(0.6371)
 H34A(0.3898) H34B(0.4015) H34C(0.4864) H35(0.5307) H37(0.6451) H38(0.8016)
 H39(0.8859) H40(0.8132) H41(0.659) H43(0.4728) H44(0.4434) H45(0.4509)
 H46(0.4888) H47(0.524) H48A(0.2556) H48B(0.3319) H49A(0.551) H49B(0.5505)
 H22C(-0.1585) H22D(-0.2509) H23C(-0.3141) H23D(-0.2113) H24C(-0.3012) H24D(-
 0.3325) H25C(-0.2093) H25D(-0.1458)
 Fixed Y: H2(0.2283) H6(0.2314) H8(0.0699) H10A(0.3353) H10B(0.327)
 H10C(0.3452) H11A(0.0919) H11B(0.1305) H11C(0.0656) H12A(0.1468) H12B(0.077)
 H12C(0.1116) H15(0.3575) H17(0.5105) H19A(0.2342) H19B(0.2468) H19C(0.2466)
 H20A(0.5085) H20B(0.4622) H20C(0.5192) H21A(0.4187) H21B(0.4887) H21C(0.4667)
 H22A(0.342) H22B(0.3943) H23A(0.3188) H23B(0.2883) H24A(0.2108) H24B(0.2178)
 H25A(0.279) H25B(0.2341) H28(0.5068) H30(0.4947) H32A(0.3672) H32B(0.4391)
 H32C(0.3855) H33A(0.6097) H33B(0.5767) H33C(0.5781) H34A(0.3516) H34B(0.4196)
 H34C(0.3664) H35(0.2816) H37(0.1759) H38(0.1894) H39(0.287) H40(0.369)
 H41(0.3536) H43(0.1535) H44(0.0459) H45(0.0131) H46(0.0897) H47(0.1974)
 H48A(0.046) H48B(0.0923) H49A(-0.0022) H49B(0.0734) H22C(0.4054) H22D(0.3738)
 H23C(0.3878) H23D(0.375) H24C(0.2798) H24D(0.278) H25C(0.2034) H25D(0.2459)
 Fixed Z: H2(0.8668) H6(0.9555) H8(0.8461) H10A(0.8893) H10B(0.9575)
 H10C(0.8718) H11A(0.9076) H11B(0.9869) H11C(0.9686) H12A(0.7184) H12B(0.7464)
 H12C(0.7911) H15(0.4767) H17(0.618) H19A(0.6175) H19B(0.5339) H19C(0.5441)
 H20A(0.4546) H20B(0.4291) H20C(0.4907) H21A(0.7786) H21B(0.7387) H21C(0.7746)
 H22A(0.7098) H22B(0.651) H23A(0.5911) H23B(0.677) H24A(0.5753) H24B(0.6439)
 H25A(0.4938) H25B(0.5326) H28(0.7354) H30(0.9333) H32A(0.6678) H32B(0.6365)
 H32C(0.6367) H33A(0.8416) H33B(0.8494) H33C(0.9223) H34A(0.8958) H34B(0.9409)
 H34C(0.9661) H35(0.9074) H37(0.8067) H38(0.7991) H39(0.8413) H40(0.8932)
 H41(0.9042) H43(0.7595) H44(0.7847) H45(0.9093) H46(1.0103) H47(0.9863)
 H48A(0.4836) H48B(0.5439) H49A(0.695) H49B(0.6737) H22C(0.576) H22D(0.5121)
 H23C(0.611) H23D(0.6765) H24C(0.6712) H24D(0.5783) H25C(0.6114) H25D(0.6844)
;
_olex2_submission_special_instructions 'No special instructions were received'

loop_
_space_group_symop_operation_xyz
'x, y, z'
'-x+1/2, y+1/2, -z+1/2'
'-x, -y, -z'
'x-1/2, -y-1/2, z-1/2'

loop_
_atom_site_label
_atom_site_type_symbol
_atom_site_fract_x
_atom_site_fract_y
_atom_site_fract_z
_atom_site_U_iso_or_equiv
_atom_site_adp_type
_atom_site_occupancy
_atom_site_site_symmetry_order
_atom_site_calc_flag
_atom_site_refinement_flags_posn
_atom_site_refinement_flags_adp
_atom_site_refinement_flags_occupancy
_atom_site_disorder_assembly
_atom_site_disorder_group
Au1 Au 0.47020(2) 0.25174(2) 0.66942(2) 0.01512(6) Uani 1 1 d . U . . .
Pd1 Pd 0.02683(4) 0.31038(6) 0.66680(5) 0.01559(16) Uani 0.900(4) 1 d . U P A 1
Cl0a Cl 0.02326(16) 0.41026(10) 0.72203(17) 0.0307(5) Uani 0.900(4) 1 d . U P A 1
Cl2 Cl 0.02468(17) 0.21185(10) 0.60788(14) 0.0241(4) Uani 0.900(4) 1 d . U P A 1
Cl1 Cl 0.48820(12) 0.18702(8) 0.57213(9) 0.0264(3) Uani 1 1 d . U . . .
S1 S -0.13186(13) 0.33813(11) 0.58927(11) 0.0297(5) Uani 0.900(4) 1 d . U P A 1
P1 P 0.45147(10) 0.30056(7) 0.77402(8) 0.0136(3) Uani 1 1 d . U . . .
N2 N 0.1936(3) 0.2544(2) 0.7953(3) 0.0162(9) Uani 1 1 d . U . . .
N1 N 0.2456(3) 0.3128(2) 0.7189(3) 0.0157(9) Uani 1 1 d . U . . .
C2 C 0.1636(4) 0.2920(3) 0.7312(3) 0.0154(10) Uani 1 1 d . U . . .
C4 C 0.2947(4) 0.2517(3) 0.8227(3) 0.0172(10) Uani 1 1 d . U . . .
H2 H 0.3330 0.2283 0.8668 0.021 Uiso 1 1 calc R U . . .
C3 C 0.3280(4) 0.2882(3) 0.7755(3) 0.0148(10) Uani 1 1 d . U . . .
C0aa C 0.1345(4) 0.2179(3) 0.8315(3) 0.0159(10) Uani 1 1 d . U . . .
C1aa C 0.0952(4) 0.2490(3) 0.8830(4) 0.0208(11) Uani 1 1 d . U . . .
C6 C 0.0438(4) 0.2113(3) 0.9200(4) 0.0226(12) Uani 1 1 d . U . . .
H6 H 0.0163 0.2314 0.9555 0.027 Uiso 1 1 calc R U . . .
C7 C 0.0315(5) 0.1449(3) 0.9064(4) 0.0245(12) Uani 1 1 d . U . . .
C8 C 0.0723(5) 0.1154(3) 0.8552(4) 0.0228(12) Uani 1 1 d . U . . .
H8 H 0.0642 0.0699 0.8461 0.027 Uiso 1 1 calc R U . . .
C9 C 0.1250(4) 0.1513(3) 0.8168(3) 0.0179(10) Uani 1 1 d . U . . .
C10 C 0.1114(6) 0.3204(3) 0.9021(5) 0.0334(16) Uani 1 1 d . U . . .
H10A H 0.1688 0.3353 0.8893 0.050 Uiso 1 1 calc R U . . .
H10B H 0.1216 0.3270 0.9575 0.050 Uiso 1 1 calc R U . . .
H10C H 0.0544 0.3452 0.8718 0.050 Uiso 1 1 calc R U . . .
C11 C -0.0272(6) 0.1047(4) 0.9459(5) 0.0366(17) Uani 1 1 d . U . . .
H11A H -0.0888 0.0919 0.9076 0.055 Uiso 1 1 calc R U . . .
H11B H -0.0402 0.1305 0.9869 0.055 Uiso 1 1 calc R U . . .
H11C H 0.0095 0.0656 0.9686 0.055 Uiso 1 1 calc R U . . .
C12 C 0.1715(5) 0.1189(3) 0.7636(4) 0.0248(13) Uani 1 1 d . U . . .
H12A H 0.1647 0.1468 0.7184 0.037 Uiso 1 1 calc R U . . .
H12B H 0.1396 0.0770 0.7464 0.037 Uiso 1 1 calc R U . . .
H12C H 0.2405 0.1116 0.7911 0.037 Uiso 1 1 calc R U . . .
C13 C 0.2474(4) 0.3560(3) 0.6565(3) 0.0159(10) Uani 1 1 d . U . . .
C14 C 0.2464(4) 0.3300(3) 0.5847(4) 0.0208(11) Uani 1 1 d . U . . .
C15 C 0.2483(5) 0.3739(4) 0.5259(4) 0.0251(12) Uani 1 1 d . U . . .
H15 H 0.2472 0.3575 0.4767 0.030 Uiso 1 1 calc R U . . .
C16 C 0.2515(5) 0.4403(4) 0.5377(4) 0.0256(12) Uani 1 1 d . U . . .
C17 C 0.2528(5) 0.4647(3) 0.6101(4) 0.0237(12) Uani 1 1 d . U . . .
H17 H 0.2540 0.5105 0.6180 0.028 Uiso 1 1 calc R U . . .
C18 C 0.2525(4) 0.4232(3) 0.6711(4) 0.0189(11) Uani 1 1 d . U . . .
C19 C 0.2383(4) 0.2581(3) 0.5687(4) 0.0240(12) Uani 1 1 d . U . . .
H19A H 0.2640 0.2342 0.6175 0.036 Uiso 1 1 calc R U . . .
H19B H 0.2756 0.2468 0.5339 0.036 Uiso 1 1 calc R U . . .
H19C H 0.1699 0.2466 0.5441 0.036 Uiso 1 1 calc R U . . .
C20 C 0.2493(6) 0.4866(4) 0.4722(5) 0.0388(18) Uani 1 1 d . U . . .
H20A H 0.1861 0.5085 0.4546 0.058 Uiso 1 1 calc R U . . .
H20B H 0.2594 0.4622 0.4291 0.058 Uiso 1 1 calc R U . . .
H20C H 0.3008 0.5192 0.4907 0.058 Uiso 1 1 calc R U . . .
C21 C 0.2555(5) 0.4518(3) 0.7473(4) 0.0218(12) Uani 1 1 d . U . . .
H21A H 0.2365 0.4187 0.7786 0.033 Uiso 1 1 calc R U . . .
H21B H 0.2106 0.4887 0.7387 0.033 Uiso 1 1 calc R U . . .
H21C H 0.3216 0.4667 0.7746 0.033 Uiso 1 1 calc R U . . .
C22 C -0.2039(6) 0.3495(4) 0.6554(5) 0.0317(16) Uani 0.900(4) 1 d . U P A 1
H22A H -0.1632 0.3420 0.7098 0.038 Uiso 0.900(4) 1 calc R U P A 1
H22B H -0.2302 0.3943 0.6510 0.038 Uiso 0.900(4) 1 calc R U P A 1
C23 C -0.2859(8) 0.3004(5) 0.6318(9) 0.0290(17) Uani 0.900(4) 1 d . U P A 1
H23A H -0.3424 0.3188 0.5911 0.035 Uiso 0.900(4) 1 calc R U P A 1
H23B H -0.3067 0.2883 0.6770 0.035 Uiso 0.900(4) 1 calc R U P A 1
C24 C -0.2468(7) 0.2411(5) 0.6011(6) 0.0398(19) Uani 0.900(4) 1 d . U P A 1
H24A H -0.3002 0.2108 0.5753 0.048 Uiso 0.900(4) 1 calc R U P A 1
H24B H -0.1986 0.2178 0.6439 0.048 Uiso 0.900(4) 1 calc R U P A 1
C25 C -0.1992(6) 0.2671(5) 0.5432(5) 0.043(2) Uani 0.900(4) 1 d . U P A 1
H25A H -0.2489 0.2790 0.4938 0.051 Uiso 0.900(4) 1 calc R U P A 1
H25B H -0.1552 0.2341 0.5326 0.051 Uiso 0.900(4) 1 calc R U P A 1
C5 C 0.4838(4) 0.3861(3) 0.7951(3) 0.0164(10) Uani 1 1 d . U . . .
C27 C 0.5212(4) 0.4224(3) 0.7447(4) 0.0179(10) Uani 1 1 d . U . . .
C28 C 0.5631(4) 0.4828(3) 0.7691(4) 0.0221(12) Uani 1 1 d . U . . .
H28 H 0.5890 0.5068 0.7354 0.027 Uiso 1 1 calc R U . . .
C29 C 0.5685(5) 0.5096(3) 0.8409(4) 0.0247(12) Uani 1 1 d . U . . .
C30 C 0.5246(5) 0.4757(3) 0.8860(4) 0.0247(12) Uani 1 1 d . U . . .
H30 H 0.5230 0.4947 0.9333 0.030 Uiso 1 1 calc R U . . .
C31 C 0.4825(4) 0.4149(3) 0.8656(3) 0.0186(11) Uani 1 1 d . U . . .
C32 C 0.5172(5) 0.4018(3) 0.6645(4) 0.0267(13) Uani 1 1 d . U . . .
H32A H 0.5649 0.3672 0.6678 0.040 Uiso 1 1 calc R U . . .
H32B H 0.5320 0.4391 0.6365 0.040 Uiso 1 1 calc R U . . .
H32C H 0.4520 0.3855 0.6367 0.040 Uiso 1 1 calc R U . . .
C33 C 0.6185(6) 0.5742(4) 0.8657(5) 0.0368(17) Uani 1 1 d . U . . .
H33A H 0.5741 0.6097 0.8416 0.055 Uiso 1 1 calc R U . . .
H33B H 0.6768 0.5767 0.8494 0.055 Uiso 1 1 calc R U . . .
H33C H 0.6371 0.5781 0.9223 0.055 Uiso 1 1 calc R U . . .
C34 C 0.4359(5) 0.3855(3) 0.9221(4) 0.0227(12) Uani 1 1 d . U . . .
H34A H 0.3898 0.3516 0.8958 0.034 Uiso 1 1 calc R U . . .
H34B H 0.4015 0.4196 0.9409 0.034 Uiso 1 1 calc R U . . .
H34C H 0.4864 0.3664 0.9661 0.034 Uiso 1 1 calc R U . . .
C1 C 0.5326(4) 0.2568(3) 0.8605(3) 0.0148(9) Uani 1 1 d . U . . .
H35 H 0.5307 0.2816 0.9074 0.018 Uiso 1 1 calc R U . . .
C36 C 0.6352(4) 0.2638(3) 0.8552(3) 0.0193(11) Uani 1 1 d . U . . .
C37 C 0.6793(5) 0.2152(3) 0.8246(4) 0.0249(12) Uani 1 1 d . U . . .
H37 H 0.6451 0.1759 0.8067 0.030 Uiso 1 1 calc R U . . .
C38 C 0.7723(5) 0.2233(4) 0.8197(4) 0.0322(15) Uani 1 1 d . U . . .
H38 H 0.8016 0.1894 0.7991 0.039 Uiso 1 1 calc R U . . .
C39 C 0.8226(5) 0.2809(4) 0.8451(4) 0.0335(15) Uani 1 1 d . U . . .
H39 H 0.8859 0.2870 0.8413 0.040 Uiso 1 1 calc R U . . .
C40 C 0.7795(5) 0.3295(4) 0.8760(4) 0.0322(15) Uani 1 1 d . U . . .
H40 H 0.8132 0.3690 0.8932 0.039 Uiso 1 1 calc R U . . .
C41 C 0.6871(4) 0.3205(3) 0.8817(4) 0.0253(13) Uani 1 1 d . U . . .
H41 H 0.6590 0.3536 0.9042 0.030 Uiso 1 1 calc R U . . .
C42 C 0.5032(4) 0.1871(3) 0.8708(3) 0.0161(10) Uani 1 1 d . U . . .
C43 C 0.4776(5) 0.1408(3) 0.8109(4) 0.0222(12) Uani 1 1 d . U . . .
H43 H 0.4728 0.1535 0.7595 0.027 Uiso 1 1 calc R U . . .
C44 C 0.4592(5) 0.0767(3) 0.8258(4) 0.0260(13) Uani 1 1 d . U . . .
H44 H 0.4434 0.0459 0.7847 0.031 Uiso 1 1 calc R U . . .
C45 C 0.4636(5) 0.0571(3) 0.8996(4) 0.0266(13) Uani 1 1 d . U . . .
H45 H 0.4509 0.0131 0.9093 0.032 Uiso 1 1 calc R U . . .
C46 C 0.4868(5) 0.1024(3) 0.9595(4) 0.0250(12) Uani 1 1 d . U . . .
H46 H 0.4888 0.0897 1.0103 0.030 Uiso 1 1 calc R U . . .
C47 C 0.5072(4) 0.1669(3) 0.9449(4) 0.0196(11) Uani 1 1 d . U . . .
H47 H 0.5240 0.1974 0.9863 0.023 Uiso 1 1 calc R U . . .
Pd1B Pd 0.0276(5) 0.2909(4) 0.6536(4) 0.01559(16) Uani 0.100(4) 1 d . U P A 2
Cl1B Cl 0.0092(18) 0.3939(12) 0.6911(17) 0.041(5) Uani 0.100(4) 1 d . U P A 2
Cl2B Cl 0.0368(19) 0.1934(11) 0.6080(16) 0.0241(4) Uani 0.100(4) 1 d . U P A 2
Cl4 Cl 0.18935(16) 0.08674(11) 0.57345(13) 0.0449(5) Uani 1 1 d . U . . .
Cl5 Cl 0.33921(19) -0.01027(12) 0.59102(16) 0.0570(6) Uani 1 1 d . U . . .
C48 C 0.2831(6) 0.0575(4) 0.5391(5) 0.0389(18) Uani 1 1 d . U . . .
H48A H 0.2556 0.0460 0.4836 0.047 Uiso 1 1 calc R U . . .
H48B H 0.3319 0.0923 0.5439 0.047 Uiso 1 1 calc R U . . .
Cl6 Cl 0.6068(2) 0.01242(16) 0.59185(17) 0.0711(8) Uani 1 1 d . U . . .
Cl7 Cl 0.69928(18) 0.04350(15) 0.75555(15) 0.0603(7) Uani 1 1 d . U . . .
C49 C 0.5889(7) 0.0327(5) 0.6803(5) 0.047(2) Uani 1 1 d . U . . .
H49A H 0.5510 -0.0022 0.6950 0.057 Uiso 1 1 calc R U . . .
H49B H 0.5505 0.0734 0.6737 0.057 Uiso 1 1 calc R U . . .
S1B S -0.1341(10) 0.2915(8) 0.5673(9) 0.020(3) Uani 0.100(4) 1 d D U P A 2
C22B C -0.203(4) 0.368(2) 0.564(4) 0.028(8) Uani 0.100(4) 1 d D U P A 2
H22C H -0.1585 0.4054 0.5760 0.034 Uiso 0.100(4) 1 calc R U P A 2
H22D H -0.2509 0.3738 0.5121 0.034 Uiso 0.100(4) 1 calc R U P A 2
C23B C -0.254(5) 0.361(3) 0.625(4) 0.029(9) Uani 0.100(4) 1 d D U P A 2
H23C H -0.3141 0.3878 0.6110 0.035 Uiso 0.100(4) 1 calc R U P A 2
H23D H -0.2113 0.3750 0.6765 0.035 Uiso 0.100(4) 1 calc R U P A 2
C24B C -0.279(6) 0.289(3) 0.626(10) 0.0290(17) Uani 0.100(4) 1 d D U P A 2
H24C H -0.3012 0.2798 0.6712 0.035 Uiso 0.100(4) 1 calc R U P A 2
H24D H -0.3325 0.2780 0.5783 0.035 Uiso 0.100(4) 1 calc R U P A 2
C25B C -0.190(4) 0.248(3) 0.631(3) 0.021(7) Uani 0.100(4) 1 d D U P A 2
H25C H -0.2093 0.2034 0.6114 0.025 Uiso 0.100(4) 1 calc R U P A 2
H25D H -0.1458 0.2459 0.6844 0.025 Uiso 0.100(4) 1 calc R U P A 2

loop_
_atom_site_aniso_label
_atom_site_aniso_U_11
_atom_site_aniso_U_22
_atom_site_aniso_U_33
_atom_site_aniso_U_23
_atom_site_aniso_U_13
_atom_site_aniso_U_12
Au1 0.01514(9) 0.01754(10) 0.01368(9) -0.00072(9) 0.00597(7) -0.00103(8)
Pd1 0.01251(19) 0.0146(4) 0.0198(3) 0.0021(3) 0.00529(18) 0.0014(2)
Cl0a 0.0255(9) 0.0168(9) 0.0503(15) -0.0042(9) 0.0126(9) 0.0026(7)
Cl2 0.0215(9) 0.0221(11) 0.0262(8) -0.0041(9) 0.0037(7) -0.0007(8)
Cl1 0.0334(8) 0.0267(7) 0.0239(7) -0.0067(6) 0.0159(6) -0.0030(6)
S1 0.0174(8) 0.0461(13) 0.0263(9) 0.0108(9) 0.0081(7) 0.0079(7)
P1 0.0118(6) 0.0158(6) 0.0133(6) 0.0004(5) 0.0041(5) -0.0005(5)
N2 0.0127(18) 0.018(2) 0.018(2) 0.0021(18) 0.0049(15) -0.0009(16)
N1 0.0129(19) 0.016(2) 0.018(2) 0.0010(17) 0.0044(15) 0.0007(16)
C2 0.015(2) 0.015(2) 0.017(2) -0.0004(18) 0.0063(17) -0.0010(17)
C4 0.013(2) 0.021(2) 0.018(2) 0.000(2) 0.0061(17) -0.0005(19)
C3 0.015(2) 0.015(2) 0.015(2) -0.0007(18) 0.0045(17) 0.0001(17)
C0aa 0.012(2) 0.018(2) 0.018(2) 0.0025(18) 0.0045(19) 0.0002(17)
C1aa 0.019(2) 0.022(2) 0.024(3) -0.001(2) 0.009(2) -0.001(2)
C6 0.019(3) 0.029(3) 0.024(3) -0.001(2) 0.013(2) 0.001(2)
C7 0.021(3) 0.031(3) 0.023(3) 0.005(2) 0.009(2) -0.004(2)
C8 0.024(3) 0.022(3) 0.023(3) 0.006(2) 0.009(2) -0.003(2)
C9 0.017(2) 0.019(2) 0.017(2) 0.0018(19) 0.006(2) -0.0005(19)
C10 0.043(4) 0.023(3) 0.043(4) -0.008(3) 0.027(3) -0.003(3)
C11 0.037(4) 0.044(4) 0.036(4) 0.009(3) 0.022(3) -0.007(3)
C12 0.033(3) 0.019(3) 0.026(3) 0.001(2) 0.014(3) 0.004(2)
C13 0.012(2) 0.020(2) 0.015(2) 0.0031(17) 0.0027(18) 0.0005(18)
C14 0.011(2) 0.032(3) 0.018(2) -0.004(2) 0.0020(19) -0.002(2)
C15 0.019(3) 0.041(3) 0.016(3) 0.001(2) 0.006(2) 0.001(2)
C16 0.020(3) 0.036(3) 0.021(3) 0.009(2) 0.007(2) 0.003(2)
C17 0.022(3) 0.025(3) 0.025(3) 0.006(2) 0.009(2) 0.001(2)
C18 0.013(2) 0.021(2) 0.022(2) 0.0042(19) 0.005(2) 0.0014(19)
C19 0.016(3) 0.033(3) 0.022(3) -0.008(2) 0.004(2) 0.000(2)
C20 0.045(4) 0.046(4) 0.028(3) 0.018(3) 0.014(3) 0.005(3)
C21 0.023(3) 0.019(3) 0.023(3) 0.001(2) 0.007(2) 0.004(2)
C22 0.028(4) 0.039(4) 0.033(4) 0.003(3) 0.017(3) 0.003(3)
C23 0.016(3) 0.040(4) 0.030(4) 0.005(4) 0.007(2) 0.005(3)
C24 0.027(4) 0.043(4) 0.046(5) -0.003(3) 0.007(3) 0.006(3)
C25 0.021(3) 0.068(5) 0.035(4) -0.011(4) 0.002(3) 0.004(3)
C5 0.014(2) 0.017(2) 0.017(2) 0.0008(18) 0.0025(19) 0.0005(18)
C27 0.018(2) 0.016(2) 0.021(2) 0.0024(19) 0.008(2) 0.0009(19)
C28 0.018(3) 0.016(2) 0.033(3) 0.002(2) 0.011(2) 0.000(2)
C29 0.021(3) 0.020(3) 0.032(3) -0.003(2) 0.008(2) -0.001(2)
C30 0.025(3) 0.021(3) 0.029(3) -0.006(2) 0.009(2) 0.000(2)
C31 0.019(3) 0.018(2) 0.018(2) -0.0016(19) 0.005(2) 0.002(2)
C32 0.037(4) 0.022(3) 0.026(3) 0.002(2) 0.017(3) -0.005(3)
C33 0.034(4) 0.025(3) 0.054(5) -0.011(3) 0.018(3) -0.008(3)
C34 0.026(3) 0.026(3) 0.017(3) -0.007(2) 0.008(2) -0.005(2)
C1 0.016(2) 0.017(2) 0.011(2) 0.0026(18) 0.0042(17) -0.0001(18)
C36 0.015(2) 0.025(3) 0.017(2) 0.006(2) 0.0025(19) -0.0008(18)
C37 0.021(3) 0.028(3) 0.027(3) 0.005(2) 0.009(2) 0.001(2)
C38 0.021(3) 0.045(4) 0.033(4) 0.009(3) 0.011(3) 0.007(2)
C39 0.021(3) 0.048(4) 0.029(3) 0.014(3) 0.004(2) -0.002(3)
C40 0.018(3) 0.042(4) 0.030(3) 0.006(3) -0.002(2) -0.010(2)
C41 0.017(2) 0.027(3) 0.027(3) 0.004(2) -0.001(2) -0.003(2)
C42 0.012(2) 0.016(2) 0.019(2) 0.0028(18) 0.0024(18) 0.0003(18)
C43 0.026(3) 0.019(2) 0.023(3) 0.000(2) 0.009(2) -0.001(2)
C44 0.026(3) 0.018(3) 0.034(3) 0.001(2) 0.008(3) 0.000(2)
C45 0.022(3) 0.020(3) 0.037(3) 0.005(2) 0.008(2) 0.000(2)
C46 0.023(3) 0.026(3) 0.029(3) 0.008(2) 0.012(2) 0.002(2)
C47 0.016(3) 0.023(3) 0.020(3) 0.005(2) 0.006(2) 0.003(2)
Pd1B 0.01251(19) 0.0146(4) 0.0198(3) 0.0021(3) 0.00529(18) 0.0014(2)
Cl1B 0.037(9) 0.031(7) 0.052(13) -0.014(7) 0.008(8) -0.001(6)
Cl2B 0.0215(9) 0.0221(11) 0.0262(8) -0.0041(9) 0.0037(7) -0.0007(8)
Cl4 0.0462(11) 0.0509(12) 0.0399(11) -0.0087(9) 0.0168(9) 0.0068(9)
Cl5 0.0589(14) 0.0548(14) 0.0659(16) 0.0267(12) 0.0321(12) 0.0222(11)
C48 0.043(4) 0.035(4) 0.044(4) 0.007(3) 0.021(4) 0.004(3)
Cl6 0.0730(18) 0.089(2) 0.0564(16) -0.0188(15) 0.0284(14) 0.0164(16)
Cl7 0.0465(13) 0.0801(18) 0.0546(14) -0.0028(13) 0.0162(11) 0.0143(12)
C49 0.046(4) 0.054(5) 0.046(4) -0.002(4) 0.021(3) 0.008(4)
S1B 0.008(5) 0.028(7) 0.022(6) 0.002(5) 0.003(4) -0.002(4)
C22B 0.018(12) 0.035(9) 0.033(18) 0.007(9) 0.010(12) 0.007(8)
C23B 0.017(16) 0.039(7) 0.03(2) 0.005(7) 0.009(16) 0.005(6)
C24B 0.016(3) 0.040(4) 0.030(4) 0.005(4) 0.007(2) 0.005(3)
C25B 0.006(8) 0.034(9) 0.020(15) 0.001(9) -0.001(9) -0.001(7)

loop_
_atom_type_symbol
_atom_type_description
_atom_type_scat_dispersion_real
_atom_type_scat_dispersion_imag
_atom_type_scat_source
C C 0.0033 0.0016 'International Tables Vol C Tables 4.2.6.8 and 6.1.1.4'
H H 0.0000 0.0000 'International Tables Vol C Tables 4.2.6.8 and 6.1.1.4'
Au Au -2.0133 8.8022 'International Tables Vol C Tables 4.2.6.8 and 6.1.1.4'
Cl Cl 0.1484 0.1585 'International Tables Vol C Tables 4.2.6.8 and 6.1.1.4'
N N 0.0061 0.0033 'International Tables Vol C Tables 4.2.6.8 and 6.1.1.4'
P P 0.1023 0.0942 'International Tables Vol C Tables 4.2.6.8 and 6.1.1.4'
Pd Pd -0.9988 1.0072 'International Tables Vol C Tables 4.2.6.8 and 6.1.1.4'
S S 0.1246 0.1234 'International Tables Vol C Tables 4.2.6.8 and 6.1.1.4'

loop_
_geom_angle_atom_site_label_1
_geom_angle_atom_site_label_2
_geom_angle_atom_site_label_3
_geom_angle
P1 Au1 Cl1 171.13(6)
Cl0a Pd1 S1 83.86(9)
Cl2 Pd1 Cl0a 177.67(9)
Cl2 Pd1 S1 93.85(9)
C2 Pd1 Cl0a 93.88(17)
C2 Pd1 Cl2 88.39(17)
C2 Pd1 S1 176.69(18)
C22 S1 Pd1 106.8(3)
C25 S1 Pd1 111.4(3)
C25 S1 C22 94.0(4)
C3 P1 Au1 109.44(19)
C3 P1 C5 108.6(3)
C3 P1 C1 106.5(3)
C5 P1 Au1 121.2(2)
C5 P1 C1 103.5(3)
C1 P1 Au1 106.57(18)
C2 N2 C4 110.4(5)
C2 N2 C0aa 127.8(5)
C4 N2 C0aa 121.7(5)
C2 N1 C3 111.0(5)
C2 N1 C13 123.9(5)
C3 N1 C13 125.1(5)
N2 C2 Pd1 127.2(4)
N2 C2 Pd1B 124.9(4)
N1 C2 Pd1 127.6(4)
N1 C2 N2 105.1(5)
N1 C2 Pd1B 127.2(5)
N2 C4 H2 126.3
C3 C4 N2 107.5(5)
C3 C4 H2 126.3
N1 C3 P1 123.7(4)
C4 C3 P1 130.0(4)
C4 C3 N1 106.0(5)
C1aa C0aa N2 119.5(5)
C9 C0aa N2 117.5(5)
C9 C0aa C1aa 122.8(5)
C0aa C1aa C10 122.2(6)
C6 C1aa C0aa 117.7(6)
C6 C1aa C10 120.0(6)
C1aa C6 H6 119.3
C1aa C6 C7 121.4(6)
C7 C6 H6 119.3
C6 C7 C11 120.7(6)
C8 C7 C6 119.4(6)
C8 C7 C11 119.9(6)
C7 C8 H8 119.4
C7 C8 C9 121.2(6)
C9 C8 H8 119.4
C0aa C9 C8 117.5(6)
C0aa C9 C12 121.5(5)
C8 C9 C12 121.0(6)
C1aa C10 H10A 109.5
C1aa C10 H10B 109.5
C1aa C10 H10C 109.5
H10A C10 H10B 109.5
H10A C10 H10C 109.5
H10B C10 H10C 109.5
C7 C11 H11A 109.5
C7 C11 H11B 109.5
C7 C11 H11C 109.5
H11A C11 H11B 109.5
H11A C11 H11C 109.5
H11B C11 H11C 109.5
C9 C12 H12A 109.5
C9 C12 H12B 109.5
C9 C12 H12C 109.5
H12A C12 H12B 109.5
H12A C12 H12C 109.5
H12B C12 H12C 109.5
C14 C13 N1 119.7(5)
C18 C13 N1 117.9(5)
C18 C13 C14 122.3(5)
C13 C14 C15 117.6(6)
C13 C14 C19 122.1(6)
C15 C14 C19 120.2(6)
C14 C15 H15 119.2
C16 C15 C14 121.7(6)
C16 C15 H15 119.2
C15 C16 C17 119.4(6)
C15 C16 C20 120.5(7)
C17 C16 C20 120.0(7)
C16 C17 H17 119.3
C18 C17 C16 121.4(6)
C18 C17 H17 119.3
C13 C18 C21 123.2(5)
C17 C18 C13 117.7(6)
C17 C18 C21 119.1(6)
C14 C19 H19A 109.5
C14 C19 H19B 109.5
C14 C19 H19C 109.5
H19A C19 H19B 109.5
H19A C19 H19C 109.5
H19B C19 H19C 109.5
C16 C20 H20A 109.5
C16 C20 H20B 109.5
C16 C20 H20C 109.5
H20A C20 H20B 109.5
H20A C20 H20C 109.5
H20B C20 H20C 109.5
C18 C21 H21A 109.5
C18 C21 H21B 109.5
C18 C21 H21C 109.5
H21A C21 H21B 109.5
H21A C21 H21C 109.5
H21B C21 H21C 109.5
S1 C22 H22A 110.4
S1 C22 H22B 110.4
H22A C22 H22B 108.6
C23 C22 S1 106.7(7)
C23 C22 H22A 110.4
C23 C22 H22B 110.4
C22 C23 H23A 110.4
C22 C23 H23B 110.4
C22 C23 C24 106.7(7)
H23A C23 H23B 108.6
C24 C23 H23A 110.4
C24 C23 H23B 110.4
C23 C24 H24A 110.5
C23 C24 H24B 110.5
C23 C24 C25 105.9(9)
H24A C24 H24B 108.7
C25 C24 H24A 110.5
C25 C24 H24B 110.5
S1 C25 H25A 110.7
S1 C25 H25B 110.7
C24 C25 S1 105.1(6)
C24 C25 H25A 110.7
C24 C25 H25B 110.7
H25A C25 H25B 108.8
C27 C5 P1 119.8(4)
C27 C5 C31 118.7(5)
C31 C5 P1 121.1(4)
C5 C27 C32 124.9(5)
C28 C27 C5 118.9(6)
C28 C27 C32 116.2(5)
C27 C28 H28 118.7
C27 C28 C29 122.7(6)
C29 C28 H28 118.7
C28 C29 C33 120.4(6)
C30 C29 C28 117.2(6)
C30 C29 C33 122.4(7)
C29 C30 H30 118.5
C29 C30 C31 123.0(6)
C31 C30 H30 118.5
C5 C31 C34 125.4(5)
C30 C31 C5 119.2(6)
C30 C31 C34 115.4(5)
C27 C32 H32A 109.5
C27 C32 H32B 109.5
C27 C32 H32C 109.5
H32A C32 H32B 109.5
H32A C32 H32C 109.5
H32B C32 H32C 109.5
C29 C33 H33A 109.5
C29 C33 H33B 109.5
C29 C33 H33C 109.5
H33A C33 H33B 109.5
H33A C33 H33C 109.5
H33B C33 H33C 109.5
C31 C34 H34A 109.5
C31 C34 H34B 109.5
C31 C34 H34C 109.5
H34A C34 H34B 109.5
H34A C34 H34C 109.5
H34B C34 H34C 109.5
P1 C1 H35 107.0
C36 C1 P1 105.7(4)
C36 C1 H35 107.0
C42 C1 P1 115.4(4)
C42 C1 H35 107.0
C42 C1 C36 114.3(5)
C37 C36 C1 122.4(5)
C41 C36 C1 119.3(6)
C41 C36 C37 118.2(6)
C36 C37 H37 119.4
C38 C37 C36 121.1(7)
C38 C37 H37 119.4
C37 C38 H38 120.1
C37 C38 C39 119.9(7)
C39 C38 H38 120.1
C38 C39 H39 120.3
C40 C39 C38 119.4(7)
C40 C39 H39 120.3
C39 C40 H40 119.9
C39 C40 C41 120.2(7)
C41 C40 H40 119.9
C36 C41 H41 119.4
C40 C41 C36 121.1(7)
C40 C41 H41 119.4
C43 C42 C1 123.9(5)
C47 C42 C1 118.1(5)
C47 C42 C43 117.9(5)
C42 C43 H43 119.6
C44 C43 C42 120.8(6)
C44 C43 H43 119.6
C43 C44 H44 119.5
C45 C44 C43 120.9(6)
C45 C44 H44 119.5
C44 C45 H45 120.4
C44 C45 C46 119.3(6)
C46 C45 H45 120.4
C45 C46 H46 120.0
C45 C46 C47 119.9(6)
C47 C46 H46 120.0
C42 C47 C46 121.2(6)
C42 C47 H47 119.4
C46 C47 H47 119.4
C2 Pd1B Cl1B 87.8(7)
C2 Pd1B Cl2B 96.4(7)
C2 Pd1B S1B 177.4(6)
Cl1B Pd1B S1B 90.5(8)
Cl2B Pd1B Cl1B 175.3(10)
Cl2B Pd1B S1B 85.4(8)
Cl4 C48 H48A 109.4
Cl4 C48 H48B 109.4
Cl5 C48 Cl4 111.2(4)
Cl5 C48 H48A 109.4
Cl5 C48 H48B 109.4
H48A C48 H48B 108.0
Cl6 C49 Cl7 112.3(5)
Cl6 C49 H49A 109.1
Cl6 C49 H49B 109.1
Cl7 C49 H49A 109.1
Cl7 C49 H49B 109.1
H49A C49 H49B 107.9
C22B S1B Pd1B 116(2)
C25B S1B Pd1B 97.2(19)
C25B S1B C22B 95(3)
S1B C22B H22C 110.4
S1B C22B H22D 110.4
H22C C22B H22D 108.6
C23B C22B S1B 107(4)
C23B C22B H22C 110.4
C23B C22B H22D 110.4
C22B C23B H23C 110.6
C22B C23B H23D 110.6
C22B C23B C24B 105(7)
H23C C23B H23D 108.8
C24B C23B H23C 110.6
C24B C23B H23D 110.6
C23B C24B H24C 109.7
C23B C24B H24D 109.7
H24C C24B H24D 108.2
C25B C24B C23B 110(6)
C25B C24B H24C 109.7
C25B C24B H24D 109.7
S1B C25B H25C 111.1
S1B C25B H25D 111.1
C24B C25B S1B 103(5)
C24B C25B H25C 111.1
C24B C25B H25D 111.1
H25C C25B H25D 109.0

loop_
_geom_bond_atom_site_label_1
_geom_bond_atom_site_label_2
_geom_bond_distance
Au1 Cl1 2.2900(15)
Au1 P1 2.2380(15)
Pd1 Cl0a 2.292(2)
Pd1 Cl2 2.285(2)
Pd1 S1 2.3599(19)
S1 C22 1.837(8)
S1 C25 1.809(10)
P1 C3 1.817(6)
P1 C5 1.827(6)
P1 C1 1.870(5)
N2 C2 1.351(7)
N2 C4 1.394(7)
N2 C0aa 1.442(7)
N1 C2 1.346(7)
N1 C3 1.402(7)
N1 C13 1.446(7)
C2 Pd1 1.996(6)
C2 Pd1B 2.032(9)
C4 H2 0.9500
C4 C3 1.336(8)
C0aa C1aa 1.394(8)
C0aa C9 1.391(8)
C1aa C6 1.385(8)
C1aa C10 1.508(9)
C6 H6 0.9500
C6 C7 1.389(10)
C7 C8 1.388(9)
C7 C11 1.518(9)
C8 H8 0.9500
C8 C9 1.395(8)
C9 C12 1.496(9)
C10 H10A 0.9800
C10 H10B 0.9800
C10 H10C 0.9800
C11 H11A 0.9800
C11 H11B 0.9800
C11 H11C 0.9800
C12 H12A 0.9800
C12 H12B 0.9800
C12 H12C 0.9800
C13 C14 1.404(8)
C13 C18 1.403(8)
C14 C15 1.406(9)
C14 C19 1.502(9)
C15 H15 0.9500
C15 C16 1.378(10)
C16 C17 1.402(9)
C16 C20 1.516(9)
C17 H17 0.9500
C17 C18 1.399(8)
C18 C21 1.491(9)
C19 H19A 0.9800
C19 H19B 0.9800
C19 H19C 0.9800
C20 H20A 0.9800
C20 H20B 0.9800
C20 H20C 0.9800
C21 H21A 0.9800
C21 H21B 0.9800
C21 H21C 0.9800
C22 H22A 0.9900
C22 H22B 0.9900
C22 C23 1.516(13)
C23 H23A 0.9900
C23 H23B 0.9900
C23 C24 1.521(12)
C24 H24A 0.9900
C24 H24B 0.9900
C24 C25 1.522(14)
C25 H25A 0.9900
C25 H25B 0.9900
C5 C27 1.414(8)
C5 C31 1.415(8)
C27 C28 1.391(8)
C27 C32 1.501(9)
C28 H28 0.9500
C28 C29 1.395(9)
C29 C30 1.374(9)
C29 C33 1.512(9)
C30 H30 0.9500
C30 C31 1.389(9)
C31 C34 1.518(9)
C32 H32A 0.9800
C32 H32B 0.9800
C32 H32C 0.9800
C33 H33A 0.9800
C33 H33B 0.9800
C33 H33C 0.9800
C34 H34A 0.9800
C34 H34B 0.9800
C34 H34C 0.9800
C1 H35 1.0000
C1 C36 1.528(8)
C1 C42 1.522(8)
C36 C37 1.390(9)
C36 C41 1.389(9)
C37 H37 0.9500
C37 C38 1.389(9)
C38 H38 0.9500
C38 C39 1.392(11)
C39 H39 0.9500
C39 C40 1.385(12)
C40 H40 0.9500
C40 C41 1.387(9)
C41 H41 0.9500
C42 C43 1.404(9)
C42 C47 1.390(8)
C43 H43 0.9500
C43 C44 1.385(9)
C44 H44 0.9500
C44 C45 1.380(10)
C45 H45 0.9500
C45 C46 1.391(10)
C46 H46 0.9500
C46 C47 1.400(9)
C47 H47 0.9500
Pd1B Cl1B 2.26(2)
Pd1B Cl2B 2.19(2)
Pd1B S1B 2.377(15)
Cl4 C48 1.769(8)
Cl5 C48 1.735(8)
C48 H48A 0.9900
C48 H48B 0.9900
Cl6 C49 1.756(9)
Cl7 C49 1.762(10)
C49 H49A 0.9900
C49 H49B 0.9900
S1B C22B 1.85(2)
S1B C25B 1.835(19)
C22B H22C 0.9900
C22B H22D 0.9900
C22B C23B 1.52(2)
C23B H23C 0.9900
C23B H23D 0.9900
C23B C24B 1.52(2)
C24B H24C 0.9900
C24B H24D 0.9900
C24B C25B 1.52(2)
C25B H25C 0.9900
C25B H25D 0.9900

loop_
_geom_hbond_atom_site_label_D
_geom_hbond_atom_site_label_H
_geom_hbond_atom_site_label_A
_geom_hbond_distance_DH
_geom_hbond_distance_HA
_geom_hbond_distance_DA
_geom_hbond_angle_DHA
_geom_hbond_site_symmetry_A
C25 H25B Cl2 0.99 2.58 3.288(9) 128.7 .
C48 H48B Cl1 0.99 2.91 3.893(9) 173.9 .
C49 H49A Cl0a 0.99 2.77 3.731(10) 163.8 2_546
C49 H49B Cl1 0.99 2.94 3.773(10) 142.9 .
C22B H22C Cl1B 0.99 2.67 3.26(7) 118.1 .

loop_
_geom_torsion_atom_site_label_1
_geom_torsion_atom_site_label_2
_geom_torsion_atom_site_label_3
_geom_torsion_atom_site_label_4
_geom_torsion
Au1 P1 C3 N1 -64.0(5)
Au1 P1 C3 C4 109.6(6)
Au1 P1 C5 C27 0.1(5)
Au1 P1 C5 C31 -172.7(4)
Au1 P1 C1 C36 59.5(4)
Au1 P1 C1 C42 -67.8(4)
Pd1 S1 C22 C23 -119.9(7)
Pd1 S1 C25 C24 88.5(6)
S1 C22 C23 C24 32.0(11)
P1 C5 C27 C28 -167.4(5)
P1 C5 C27 C32 14.4(8)
P1 C5 C31 C30 167.9(5)
P1 C5 C31 C34 -13.6(8)
P1 C1 C36 C37 -97.8(6)
P1 C1 C36 C41 82.1(6)
P1 C1 C42 C43 47.3(7)
P1 C1 C42 C47 -136.4(5)
N2 C4 C3 P1 -174.8(4)
N2 C4 C3 N1 -0.3(6)
N2 C0aa C1aa C6 -176.2(5)
N2 C0aa C1aa C10 0.6(9)
N2 C0aa C9 C8 176.5(5)
N2 C0aa C9 C12 -1.9(8)
N1 C13 C14 C15 -179.9(5)
N1 C13 C14 C19 3.3(8)
N1 C13 C18 C17 -179.2(5)
N1 C13 C18 C21 -0.4(8)
C2 N2 C4 C3 0.4(7)
C2 N2 C0aa C1aa -83.7(8)
C2 N2 C0aa C9 100.6(7)
C2 N1 C3 P1 175.1(4)
C2 N1 C3 C4 0.2(7)
C2 N1 C13 C14 -90.3(7)
C2 N1 C13 C18 91.3(7)
C4 N2 C2 Pd1 178.1(4)
C4 N2 C2 N1 -0.2(6)
C4 N2 C2 Pd1B 161.9(5)
C4 N2 C0aa C1aa 99.8(7)
C4 N2 C0aa C9 -76.0(7)
C3 P1 C5 C27 -127.9(5)
C3 P1 C5 C31 59.4(5)
C3 P1 C1 C36 176.2(4)
C3 P1 C1 C42 48.9(5)
C3 N1 C2 Pd1 -178.3(4)
C3 N1 C2 N2 0.0(6)
C3 N1 C2 Pd1B -161.5(5)
C3 N1 C13 C14 91.3(7)
C3 N1 C13 C18 -87.1(7)
C0aa N2 C2 Pd1 1.2(9)
C0aa N2 C2 N1 -177.1(5)
C0aa N2 C2 Pd1B -15.0(9)
C0aa N2 C4 C3 177.4(5)
C0aa C1aa C6 C7 -0.1(9)
C1aa C0aa C9 C8 0.9(9)
C1aa C0aa C9 C12 -177.5(6)
C1aa C6 C7 C8 0.6(10)
C1aa C6 C7 C11 -178.4(6)
C6 C7 C8 C9 -0.3(10)
C7 C8 C9 C0aa -0.4(9)
C7 C8 C9 C12 178.1(6)
C9 C0aa C1aa C6 -0.7(9)
C9 C0aa C1aa C10 176.1(6)
C10 C1aa C6 C7 -176.9(7)
C11 C7 C8 C9 178.7(6)
C13 N1 C2 Pd1 3.1(8)
C13 N1 C2 N2 -178.6(5)
C13 N1 C2 Pd1B 19.8(9)
C13 N1 C3 P1 -6.3(8)
C13 N1 C3 C4 178.8(5)
C13 C14 C15 C16 0.4(9)
C14 C13 C18 C17 2.5(8)
C14 C13 C18 C21 -178.8(5)
C14 C15 C16 C17 -0.1(10)
C14 C15 C16 C20 -177.4(6)
C15 C16 C17 C18 1.1(10)
C16 C17 C18 C13 -2.2(9)
C16 C17 C18 C21 179.0(6)
C18 C13 C14 C15 -1.6(9)
C18 C13 C14 C19 -178.3(5)
C19 C14 C15 C16 177.2(6)
C20 C16 C17 C18 178.4(6)
C22 S1 C25 C24 -21.2(7)
C22 C23 C24 C25 -49.2(12)
C23 C24 C25 S1 43.2(9)
C25 S1 C22 C23 -6.1(8)
C5 P1 C3 N1 70.2(5)
C5 P1 C3 C4 -116.2(6)
C5 P1 C1 C36 -69.3(4)
C5 P1 C1 C42 163.4(4)
C5 C27 C28 C29 -0.9(9)
C27 C5 C31 C30 -4.9(9)
C27 C5 C31 C34 173.5(6)
C27 C28 C29 C30 -4.3(9)
C27 C28 C29 C33 177.5(6)
C28 C29 C30 C31 4.9(10)
C29 C30 C31 C5 -0.4(10)
C29 C30 C31 C34 -179.0(6)
C31 C5 C27 C28 5.5(8)
C31 C5 C27 C32 -172.7(6)
C32 C27 C28 C29 177.4(6)
C33 C29 C30 C31 -176.8(6)
C1 P1 C3 N1 -178.8(5)
C1 P1 C3 C4 -5.2(6)
C1 P1 C5 C27 119.3(5)
C1 P1 C5 C31 -53.5(5)
C1 C36 C37 C38 179.3(6)
C1 C36 C41 C40 -178.2(6)
C1 C42 C43 C44 174.7(6)
C1 C42 C47 C46 -176.2(5)
C36 C1 C42 C43 -75.6(7)
C36 C1 C42 C47 100.7(6)
C36 C37 C38 C39 -0.6(11)
C37 C36 C41 C40 1.8(9)
C37 C38 C39 C40 0.8(11)
C38 C39 C40 C41 0.2(11)
C39 C40 C41 C36 -1.6(10)
C41 C36 C37 C38 -0.7(9)
C42 C1 C36 C37 30.2(8)
C42 C1 C36 C41 -149.8(5)
C42 C43 C44 C45 1.4(10)
C43 C42 C47 C46 0.3(9)
C43 C44 C45 C46 0.0(10)
C44 C45 C46 C47 -1.2(10)
C45 C46 C47 C42 1.1(9)
C47 C42 C43 C44 -1.5(9)
Pd1B S1B C22B C23B -90(5)
Pd1B S1B C25B C24B 133(6)
S1B C22B C23B C24B -33(8)
C22B S1B C25B C24B 16(7)
C22B C23B C24B C25B 48(12)
C23B C24B C25B S1B -39(11)
C25B S1B C22B C23B 10(5)
